data_7113506
loop_
_publ_author_name
'Liu, Jia-Cheng'
'Ishizuka, Tomoya'
'Osuka, Atsuhiro'
'Furuta, Hiroyuki'

_publ_section_title
;
 Modulation of axial coordination in N-confused porphyrin--antimony(V)
 dibromide complex by proton stimulus
;
_journal_coden_ASTM CHCOFS
_journal_issue 15
_journal_name_full
;
 Chemical Communications (Cambridge, United Kingdom)
;
_journal_page_first 1908
_journal_page_last 1909
_journal_paper_doi 10.1039/b301539b
_journal_year 2003
_chemical_formula_moiety 'C46 H31 Br2 Cl4 N4 Sb '
_chemical_formula_sum 'C46 H31 Br2 Cl4 N4 Sb'
_chemical_formula_weight 1067.18
_space_group_IT_number 14
_symmetry_cell_setting monoclinic
_symmetry_Int_Tables_number 14
_symmetry_space_group_name_Hall '-P 2yn'
_symmetry_space_group_name_H-M 'P 1 21/n 1'
_cell_angle_alpha 90
_cell_angle_beta 95.107(2)
_cell_angle_gamma 90
_cell_formula_units_Z 2
_cell_length_a 13.394(2)
_cell_length_b 9.9906(7)
_cell_length_c 16.672(2)
_cell_measurement_reflns_used 11517
_cell_measurement_temperature 123.2
_cell_measurement_theta_max 27.5
_cell_measurement_theta_min 2.5
_cell_volume 2222.1(5)
_computing_data_reduction CrystalStructure
_computing_publication_material 'teXsan Ver. 1.11'
_computing_structure_refinement CRYSTALS
_computing_structure_solution SIR92
_diffrn_measured_fraction_theta_full 0.9883
_diffrn_measured_fraction_theta_max 0.9883
_diffrn_radiation_type 'Mo K\a'
_diffrn_radiation_wavelength 0.7107
_diffrn_reflns_av_R_equivalents 0.072
_diffrn_reflns_limit_h_max 17
_diffrn_reflns_limit_h_min -17
_diffrn_reflns_limit_k_max 12
_diffrn_reflns_limit_k_min -12
_diffrn_reflns_limit_l_max 21
_diffrn_reflns_limit_l_min -17
_diffrn_reflns_number 17492
_diffrn_reflns_theta_full 27.48
_diffrn_reflns_theta_max 27.48
_exptl_absorpt_coefficient_mu 2.701
_exptl_absorpt_correction_type none
_exptl_crystal_colour violet
_exptl_crystal_density_diffrn 1.595
_exptl_crystal_density_method 'not measured'
_exptl_crystal_description prism
_exptl_crystal_size_max 0.350
_exptl_crystal_size_mid 0.200
_exptl_crystal_size_min 0.200
_refine_diff_density_max 1.36
_refine_diff_density_min -0.81
_refine_ls_extinction_method none
_refine_ls_goodness_of_fit_ref 1.792
_refine_ls_hydrogen_treatment refall
_refine_ls_number_parameters 238
_refine_ls_number_reflns 2731
_refine_ls_R_factor_gt 0.0680
_refine_ls_shift/su_max 0.0000
_refine_ls_structure_factor_coef F
_refine_ls_weighting_details 'w = 1.0'
_refine_ls_weighting_scheme unit
_refine_ls_wR_factor_ref 0.1050
_reflns_number_gt 2731
_reflns_number_total 5041
_reflns_threshold_expression F^2^>2.0\s(F^2^)
_cod_duplicate_entry 7103795
_cod_data_source_file b301539b.txt
_cod_data_source_block NCP-SbBr2
_cod_original_cell_volume 2222.1(4)
_cod_original_formula_sum 'C46 H31 Br2 Cl4 N4 Sb '
_cod_database_code 7113506

loop_
_symmetry_equiv_pos_as_xyz
x,y,z
1/2-x,1/2+y,1/2-z
-x,-y,-z
1/2+x,1/2-y,1/2+z

loop_
_atom_site_label
_atom_site_type_symbol
_atom_site_fract_x
_atom_site_fract_y
_atom_site_fract_z
_atom_site_U_iso_or_equiv
_atom_site_adp_type
_atom_site_occupancy
_atom_site_calc_flag
_atom_site_refinement_flags
Sb(1) Sb 0.0000 0.0000 0.0000 0.0385(3) Uani 2.00 d SP
Br(1) Br -0.0931(1) 0.1899(2) 0.0653(1) 0.0597(5) Uani 1.00 d .
Cl(1) Cl 0.435(1) 0.733(2) 0.0287(8) 0.19(1) Uiso 0.61(2) d P
Cl(2) Cl 0.405(1) 0.916(2) -0.1063(9) 0.285(8) Uiso 1.00 d .
Cl(3) Cl 0.460(3) 0.559(2) 0.028(1) 0.36(4) Uiso 0.39(2) d P
N(1) N 0.2873(7) 0.1444(7) 0.1038(7) 0.060(2) Uani 0.25 d P
N(2) N -0.0124(10) 0.106(1) -0.1080(7) 0.047(4) Uani 1.00 d .
N(3) N 0.1368(5) 0.0896(5) 0.0339(5) 0.040(1) Uani 0.50 d P
N(4) N 0.2812(7) 0.2153(7) 0.0318(7) 0.059(2) Uani 0.25 d P
C(1) C 0.199(1) 0.067(2) 0.1045(9) 0.048(4) Uani 1.00 d .
C(2) C 0.1368(5) 0.0896(5) 0.0339(5) 0.040(1) Uani 0.50 d P
C(3) C 0.2812(7) 0.2153(7) 0.0318(7) 0.059(2) Uani 0.75 d P
C(4) C 0.186(1) 0.182(2) -0.0119(9) 0.048(4) Uani 1.00 d .
C(5) C 0.148(1) 0.235(1) -0.0881(9) 0.047(5) Uani 1.00 d .
C(6) C 0.056(1) 0.198(1) -0.1301(9) 0.045(4) Uani 1.00 d .
C(7) C 0.018(1) 0.249(2) -0.2071(10) 0.058(5) Uani 1.00 d .
C(8) C -0.071(1) 0.186(2) -0.2302(9) 0.054(5) Uani 1.00 d .
C(9) C -0.092(1) 0.096(2) -0.1677(9) 0.048(4) Uani 1.00 d .
C(10) C -0.176(1) 0.019(2) -0.1666(9) 0.049(5) Uani 1.00 d .
C(11) C 0.213(1) 0.332(2) -0.126(1) 0.059(5) Uani 1.00 d .
C(12) C 0.294(2) 0.287(2) -0.162(1) 0.083(7) Uani 1.00 d .
C(13) C 0.355(2) 0.379(3) -0.200(2) 0.11(1) Uani 1.00 d .
C(14) C 0.331(2) 0.512(3) -0.200(2) 0.12(1) Uani 1.00 d .
C(15) C 0.252(2) 0.557(2) -0.163(2) 0.12(1) Uani 1.00 d .
C(16) C 0.191(2) 0.467(2) -0.126(1) 0.081(7) Uani 1.00 d .
C(17) C -0.249(1) 0.021(2) -0.2410(10) 0.056(5) Uani 1.00 d .
C(18) C -0.229(1) -0.045(2) -0.309(1) 0.070(6) Uani 1.00 d .
C(19) C -0.296(2) -0.039(2) -0.377(1) 0.078(7) Uani 1.00 d .
C(20) C -0.383(2) 0.033(2) -0.374(1) 0.076(7) Uani 1.00 d .
C(21) C -0.404(2) 0.097(3) -0.307(1) 0.095(8) Uani 1.00 d .
C(22) C -0.337(2) 0.091(2) -0.240(1) 0.087(7) Uani 1.00 d .
C(23) C 0.372(2) 0.881(2) -0.008(1) 0.17(2) Uiso 0.82(6) d P
C(24) C 0.468(2) 0.764(2) -0.073(1) 0.13(7) Uiso 0.18(6) d P
C(25) C 0.2873(7) 0.1444(7) 0.1038(7) 0.060(2) Uani 0.75 d P
H(1) H 0.049 0.315 -0.2373 0.071 Uiso 1.00 calc .
H(2) H -0.111 0.201 -0.2792 0.065 Uiso 1.00 calc .
H(3) H 0.310 0.194 -0.162 0.103 Uiso 1.00 calc .
H(4) H 0.412 0.349 -0.226 0.14 Uiso 1.00 calc .
H(5) H 0.370 0.574 -0.227 0.15 Uiso 1.00 calc .
H(6) H 0.237 0.650 -0.162 0.15 Uiso 1.00 calc .
H(7) H 0.135 0.498 -0.100 0.100 Uiso 1.00 calc .
H(8) H -0.169 -0.096 -0.310 0.082 Uiso 1.00 calc .
H(9) H -0.282 -0.084 -0.425 0.092 Uiso 1.00 calc .
H(10) H -0.429 0.038 -0.421 0.090 Uiso 1.00 calc .
H(11) H -0.464 0.145 -0.305 0.112 Uiso 1.00 calc .
H(12) H -0.351 0.136 -0.192 0.102 Uiso 1.00 calc .

loop_
_atom_site_aniso_label
_atom_site_aniso_U_11
_atom_site_aniso_U_22
_atom_site_aniso_U_33
_atom_site_aniso_U_12
_atom_site_aniso_U_13
_atom_site_aniso_U_23
Sb(1) 0.0439(7) 0.0384(7) 0.0324(6) -0.0002(8) -0.0019(5) 0.003(3)
Br(1) 0.072(1) 0.0498(10) 0.058(1) 0.0047(9) 0.0084(9) -0.006(5)
N(1) 0.051(3) 0.073(3) 0.056(3) 0.002(3) 0.000(3) 0.002(2)
N(2) 0.061(8) 0.042(7) 0.036(6) 0.006(6) 0.003(6) 0.008(8)
N(3) 0.046(2) 0.038(2) 0.037(2) -0.013(2) -0.002(2) -0.005(4)
N(4) 0.043(3) 0.059(3) 0.076(3) -0.008(3) 0.008(3) -0.01(0)
C(1) 0.054(9) 0.045(9) 0.043(8) 0.006(8) -0.007(7) -0.007(6)
C(2) 0.040(2) 0.040(2) 0.040(2) -0.004(2) -0.004(2) -0.004(3)
C(3) 0.043(3) 0.059(3) 0.076(3) -0.008(3) 0.008(3) -0.01(0)
C(4) 0.051(9) 0.043(8) 0.048(9) 0.002(7) 0.004(7) -0.01(0)
C(5) 0.06(1) 0.033(8) 0.049(9) 0.001(7) 0.017(8) -0.0010(9)
C(6) 0.058(10) 0.035(8) 0.043(8) 0.008(8) 0.013(7) -0.0002(1)
C(7) 0.08(1) 0.046(9) 0.048(10) 0.018(9) 0.024(9) 0.009(9)
C(8) 0.06(1) 0.06(1) 0.042(9) 0.010(9) -0.002(8) 0.008(8)
C(9) 0.054(10) 0.048(9) 0.038(8) 0.007(8) -0.006(7) 0.008(8)
C(10) 0.052(9) 0.045(9) 0.049(9) 0.007(8) -0.009(7) 0.002(2)
C(11) 0.08(1) 0.049(10) 0.053(10) -0.010(9) 0.018(9) -0.003(2)
C(12) 0.10(2) 0.07(1) 0.09(1) 0.00(1) 0.05(1) -0.005(4)
C(13) 0.12(2) 0.11(2) 0.12(2) -0.02(2) 0.07(2) -0.01(0)
C(14) 0.15(3) 0.09(2) 0.13(2) -0.03(2) 0.08(2) 0.02(2)
C(15) 0.16(3) 0.06(1) 0.16(3) -0.02(2) 0.07(2) 0.02(2)
C(16) 0.10(2) 0.04(1) 0.10(2) -0.01(1) 0.04(1) 0.004(4)
C(17) 0.062(10) 0.05(1) 0.051(9) 0.004(9) -0.016(7) 0.004(4)
C(18) 0.08(1) 0.07(1) 0.05(1) 0.02(1) -0.021(9) 0.004(4)
C(19) 0.09(1) 0.09(2) 0.044(10) 0.00(1) -0.013(10) -0.001(0)
C(20) 0.07(1) 0.09(2) 0.06(1) -0.02(1) -0.023(10) 0.02(2)
C(21) 0.07(1) 0.13(2) 0.08(2) 0.03(1) -0.02(1) 0.003(3)
C(22) 0.08(1) 0.10(2) 0.07(1) 0.03(1) -0.02(1) -0.01(0)
C(25) 0.051(3) 0.073(3) 0.056(3) 0.002(3) 0.000(3) 0.002(2)

loop_
_atom_type_symbol
_atom_type_description
_atom_type_scat_dispersion_real
_atom_type_scat_dispersion_imag
_atom_type_scat_source
N N 0.006 0.003
;International Tables for Crystallography
(1992, Vol. C, Tables 4.2.6.8 and 6.1.1.1)
;
Sb Sb -0.587 1.546
;International Tables for Crystallography
(1992, Vol. C, Tables 4.2.6.8 and 6.1.1.1)
;
Br Br -0.290 2.459
;International Tables for Crystallography
(1992, Vol. C, Tables 4.2.6.8 and 6.1.1.1)
;
C C 0.003 0.002
;International Tables for Crystallography
(1992, Vol. C, Tables 4.2.6.8 and 6.1.1.1)
;
H H 0.000 0.000
;International Tables for Crystallography
(1992, Vol. C, Table 6.1.1.2)
;
Cl Cl 0.148 0.159
;International Tables for Crystallography
(1992, Vol. C, Tables 4.2.6.8 and 6.1.1.1)
;

loop_
_geom_angle_atom_site_label_1
_geom_angle_atom_site_label_2
_geom_angle_atom_site_label_3
_geom_angle
_geom_angle_publ_flag
Br(1) Sb(1) N(2) 89.2(3) yes
Br(1) Sb(1) N(3) 90.9(2) yes
N(2) Sb(1) N(3) 90.9(4) yes
Cl(3) Cl(1) C(23) 153(1) yes
Cl(3) Cl(1) C(24) 95(1) yes
C(23) Cl(1) C(24) 72(1) yes
C(23) Cl(2) C(24) 72(1) yes
N(4) N(1) C(1) 107.5(10) yes
Sb(1) N(2) C(6) 124.7(9) yes
Sb(1) N(2) C(9) 125(1) yes
C(6) N(2) C(9) 110(1) yes
Sb(1) N(3) C(1) 127.4(8) yes
Sb(1) N(3) C(4) 125.6(8) yes
C(1) N(3) C(4) 107.0(10) yes
N(1) N(4) C(4) 107.3(9) yes
N(1) C(1) N(3) 110(1) yes
Sb(1) C(2) C(1) 127.4(8) yes
Sb(1) C(2) C(4) 125.6(8) yes
C(1) C(2) C(4) 107.0(10) yes
N(1) C(3) C(4) 107.3(9) yes
N(3) C(4) N(4) 108(1) yes
N(3) C(4) C(5) 125(1) yes
N(4) C(4) C(5) 126(1) yes
C(4) C(5) C(6) 125(1) yes
C(4) C(5) C(11) 116(1) yes
C(6) C(5) C(11) 118(1) yes
N(2) C(6) C(5) 127(1) yes
N(2) C(6) C(7) 106(1) yes
C(5) C(6) C(7) 125(1) yes
C(6) C(7) C(8) 109(1) yes
C(6) C(7) H(1) 125.5 no
C(8) C(7) H(1) 125.5 no
C(7) C(8) C(9) 108(1) yes
C(7) C(8) H(2) 126.0 no
C(9) C(8) H(2) 126.0 no
N(2) C(9) C(8) 106(1) yes
N(2) C(9) C(10) 127(1) yes
C(8) C(9) C(10) 125(1) yes
C(9) C(10) C(17) 117(1) yes
C(5) C(11) C(12) 119(1) yes
C(5) C(11) C(16) 120(1) yes
C(12) C(11) C(16) 119(1) yes
C(11) C(12) C(13) 119(2) yes
C(11) C(12) H(3) 120.1 no
C(13) C(12) H(3) 120.1 no
C(12) C(13) C(14) 119(2) yes
C(12) C(13) H(4) 120.4 no
C(14) C(13) H(4) 120.4 no
C(13) C(14) C(15) 121(2) yes
C(13) C(14) H(5) 119.6 no
C(15) C(14) H(5) 119.4 no
C(14) C(15) C(16) 120(2) yes
C(14) C(15) H(6) 119.8 no
C(16) C(15) H(6) 120.0 no
C(11) C(16) C(15) 120(2) yes
C(11) C(16) H(7) 120.0 no
C(15) C(16) H(7) 119.9 no
C(10) C(17) C(18) 120(1) yes
C(10) C(17) C(22) 119(1) yes
C(18) C(17) C(22) 119(1) yes
C(17) C(18) C(19) 119(1) yes
C(17) C(18) H(8) 120.3 no
C(19) C(18) H(8) 120.3 no
C(18) C(19) C(20) 119(1) yes
C(18) C(19) H(9) 120.1 no
C(20) C(19) H(9) 120.1 no
C(19) C(20) C(21) 120(1) yes
C(19) C(20) H(10) 119.7 no
C(21) C(20) H(10) 120.1 no
C(20) C(21) C(22) 119(2) yes
C(20) C(21) H(11) 120.1 no
C(22) C(21) H(11) 120.1 no
C(17) C(22) C(21) 120(1) yes
C(17) C(22) H(12) 119.9 no
C(21) C(22) H(12) 119.9 no
Cl(1) C(23) Cl(2) 109(1) yes
Cl(1) C(24) Cl(2) 106(1) yes
N(4) C(25) C(1) 107.5(10) yes

loop_
_geom_bond_atom_site_label_1
_geom_bond_atom_site_label_2
_geom_bond_distance
_geom_bond_publ_flag
Sb(1) Br(1) 2.565(2) yes
Sb(1) N(2) 2.08(1) yes
Sb(1) N(3) 2.073(7) yes
Cl(1) Cl(3) 1.77(3) yes
Cl(1) C(23) 1.78(3) yes
Cl(1) C(24) 1.81(3) yes
Cl(2) C(23) 1.77(3) yes
Cl(2) C(24) 1.81(3) yes
N(1) N(4) 1.39(2) yes
N(1) C(1) 1.41(2) yes
N(2) C(6) 1.37(2) yes
N(2) C(9) 1.40(2) yes
N(3) C(1) 1.40(2) yes
N(3) C(4) 1.40(2) yes
N(4) C(4) 1.45(2) yes
C(2) C(4) 1.40(2) yes
C(3) C(4) 1.45(2) yes
C(4) C(5) 1.43(2) yes
C(5) C(6) 1.40(2) yes
C(5) C(11) 1.48(2) yes
C(6) C(7) 1.43(2) yes
C(7) C(8) 1.37(2) yes
C(7) H(1) 0.95 no
C(8) C(9) 1.43(2) yes
C(8) H(2) 0.95 no
C(9) C(10) 1.36(2) yes
C(10) C(17) 1.51(2) yes
C(11) C(12) 1.37(3) yes
C(11) C(16) 1.38(2) yes
C(12) C(13) 1.41(4) yes
C(12) H(3) 0.95 no
C(13) C(14) 1.37(4) yes
C(13) H(4) 0.95 no
C(14) C(15) 1.35(4) yes
C(14) H(5) 0.95 no
C(15) C(16) 1.39(4) yes
C(15) H(6) 0.95 no
C(16) H(7) 0.95 no
C(17) C(18) 1.37(2) yes
C(17) C(22) 1.37(3) yes
C(18) C(19) 1.37(3) yes
C(18) H(8) 0.95 no
C(19) C(20) 1.37(3) yes
C(19) H(9) 0.95 no
C(20) C(21) 1.35(3) yes
C(20) H(10) 0.95 no
C(21) C(22) 1.37(3) yes
C(21) H(11) 0.95 no
C(22) H(12) 0.95 no

loop_
_geom_torsion_atom_site_label_1
_geom_torsion_atom_site_label_2
_geom_torsion_atom_site_label_3
_geom_torsion_atom_site_label_4
_geom_torsion
_geom_torsion_publ_flag
Sb(1) N(2) C(6) C(5) 2(2) yes
Sb(1) N(2) C(6) C(7) -178(1) yes
Sb(1) N(2) C(9) C(8) 179(1) yes
Sb(1) N(2) C(9) C(10) 1(2) yes
Sb(1) N(3) C(1) N(1) 177.9(7) yes
Sb(1) N(3) C(4) N(4) -177.4(6) yes
Sb(1) N(3) C(4) C(5) 3(1) yes
Br(1) Sb(1) N(2) C(6) 89(1) yes
Br(1) Sb(1) N(2) C(9) -89(1) yes
Br(1) Sb(1) N(3) C(1) 91.9(10) yes
Br(1) Sb(1) N(3) C(4) -90.2(9) yes
Cl(1) C(23) Cl(2) C(24) 1(1) yes
Cl(1) C(24) Cl(2) C(23) -1(1) yes
Cl(2) C(23) Cl(1) Cl(3) -65(4) yes
Cl(2) C(23) Cl(1) C(24) -1(1) yes
Cl(2) C(24) Cl(1) Cl(3) 157(1) yes
Cl(2) C(24) Cl(1) C(23) 1(1) yes
N(1) N(4) C(4) N(3) -1(1) yes
N(1) N(4) C(4) C(5) 178(1) yes
N(1) C(1) N(3) C(4) 0(1) yes
N(2) Sb(1) N(3) C(1) -178(1) yes
N(2) Sb(1) N(3) C(4) -1.0(10) yes
N(2) C(6) C(5) C(4) 0(2) yes
N(2) C(6) C(5) C(11) 176(1) yes
N(2) C(6) C(7) C(8) 0(1) yes
N(2) C(9) C(8) C(7) 0(1) yes
N(2) C(9) C(10) C(17) -177(1) yes
N(3) Sb(1) N(2) C(6) -1(1) yes
N(3) Sb(1) N(2) C(9) 179(1) yes
N(3) C(1) N(1) N(4) 0(1) yes
N(3) C(4) C(5) C(6) -2(2) yes
N(3) C(4) C(5) C(11) -179(1) yes
N(4) C(4) N(3) C(1) 0(1) yes
N(4) C(4) C(5) C(6) 178(1) yes
N(4) C(4) C(5) C(11) 0(2) yes
C(1) N(1) N(4) C(4) 0(1) yes
C(1) N(3) C(4) C(5) -178(1) yes
C(2) Sb(1) N(2) C(6) -1(1) yes
C(2) Sb(1) N(2) C(9) 179(1) yes
C(2) C(4) C(5) C(6) -2(2) yes
C(2) C(4) C(5) C(11) -179(1) yes
C(3) C(4) C(5) C(6) 178(1) yes
C(3) C(4) C(5) C(11) 0(2) yes
C(4) C(5) C(6) C(7) -178(1) yes
C(4) C(5) C(11) C(12) 76(2) yes
C(4) C(5) C(11) C(16) -104(1) yes
C(5) C(6) N(2) C(9) -178(1) yes
C(5) C(6) C(7) C(8) 177(1) yes
C(5) C(11) C(12) C(13) 178(1) yes
C(5) C(11) C(16) C(15) -178(1) yes
C(6) N(2) C(9) C(8) 0(1) yes
C(6) N(2) C(9) C(10) -177(1) yes
C(6) C(5) C(11) C(12) -101(1) yes
C(6) C(5) C(11) C(16) 78(2) yes
C(6) C(7) C(8) C(9) 0(1) yes
C(7) C(6) N(2) C(9) 0(1) yes
C(7) C(6) C(5) C(11) -1(2) yes
C(7) C(8) C(9) C(10) 177(1) yes
C(8) C(9) C(10) C(17) 5(2) yes
C(9) C(10) C(17) C(18) 74(2) yes
C(9) C(10) C(17) C(22) -104(2) yes
C(10) C(17) C(18) C(19) -178(1) yes
C(10) C(17) C(22) C(21) 178(1) yes
C(11) C(12) C(13) C(14) 0(3) yes
C(11) C(16) C(15) C(14) 1(3) yes
C(12) C(11) C(16) C(15) 0(3) yes
C(12) C(13) C(14) C(15) 2(3) yes
C(13) C(12) C(11) C(16) 0(2) yes
C(13) C(14) C(15) C(16) -2(4) yes
C(17) C(18) C(19) C(20) 0(3) yes
C(17) C(22) C(21) C(20) 0(3) yes
C(18) C(17) C(22) C(21) -1(3) yes
C(18) C(19) C(20) C(21) 0(3) yes
C(19) C(18) C(17) C(22) 1(2) yes
C(19) C(20) C(21) C(22) 0(3) yes
C(19) C(20) C(21) C(22) 0(3) yes
